data_7227166
loop_
_publ_author_name
'Tieger, Eszter'
'Kiss, Violetta'
'Pokol, Gy\"orgy'
'Finta, Zolt\'an'
'Rohl\'i\<cek, Jan'
'Sko\<repov\'a, Eli\<ska'
'Du\<sek, Michal'

_publ_section_title
;
 Rationalization of the formation and stability of bosutinib solvated
 forms
;
_journal_issue 48
_journal_name_full CrystEngComm
_journal_page_first 9260
_journal_paper_doi 10.1039/C6CE01834C
_journal_volume 18
_journal_year 2016
_chemical_formula_sum 'C26 H28 Cl2 N5 O4'
_chemical_formula_weight 545.4
_space_group_IT_number 2
_symmetry_cell_setting triclinic
_symmetry_Int_Tables_number 2
_symmetry_space_group_name_Hall '-P 1'
_symmetry_space_group_name_H-M 'P -1'
_audit_update_record
;
2016-08-08 deposited with the CCDC.
2016-11-03 downloaded from the CCDC.
;
_cell_angle_alpha 80.606(4)
_cell_angle_beta 77.792(4)
_cell_angle_gamma 71.174(4)
_cell_formula_units_Z 2
_cell_length_a 9.5877(6)
_cell_length_b 12.4760(12)
_cell_length_c 12.9719(7)
_cell_measurement_temperature 293
_cell_volume 1427.84(19)
_diffrn_ambient_temperature 293
_diffrn_measurement_device_type 'PANalytical Empyrean'
_diffrn_radiation_probe x-ray
_diffrn_radiation_type 'Cu K\a'
_diffrn_radiation_wavelength 1.5418
_exptl_absorpt_coefficient_mu 2.37
_exptl_crystal_density_diffrn 1.2687
_exptl_crystal_F_000 570
_pd_char_colour white
_pd_meas_2theta_range_inc 0.013
_pd_meas_2theta_range_max 100.002
_pd_meas_2theta_range_min 4.007
_pd_meas_number_of_points 7312
_pd_proc_2theta_range_inc 0.013
_pd_proc_2theta_range_max 100.002
_pd_proc_2theta_range_min 4.007
_pd_proc_ls_background_function '25 Legendre polynoms'
_pd_proc_ls_pref_orient_corr none
_pd_proc_ls_profile_function Pseudo-Voigt
_pd_proc_ls_prof_R_factor 0.0224
_pd_proc_ls_prof_wR_expected 0.0148
_pd_proc_ls_prof_wR_factor 0.0286
_refine_diff_density_max 0.21
_refine_diff_density_min -0.59
_refine_ls_goodness_of_fit_all 1.93
_refine_ls_hydrogen_treatment constr
_refine_ls_number_constraints 146
_refine_ls_number_parameters 150
_refine_ls_number_restraints 91
_refine_ls_R_factor_all 0.0876
_refine_ls_R_factor_gt 0.0841
_refine_ls_shift/su_max 0.0481
_refine_ls_shift/su_mean 0.0074
_refine_ls_weighting_scheme sigma
_refine_ls_wR_factor_all 0.0769
_refine_ls_wR_factor_gt 0.0766
_cod_data_source_file c6ce01834c2.cif
_cod_data_source_block I
_cod_depositor_comments 'Adding full bibliography for 7227156--7227166.cif.'
_cod_database_code 7227166
_publcif_datablock.id {c0d338b5-959c-45bd-9872-6bd9c5d1bf07}

loop_
_space_group_symop_id
_space_group_symop_operation_xyz
1 x,y,z
2 -x,-y,-z

loop_
_atom_site_label
_atom_site_type_symbol
_atom_site_fract_x
_atom_site_fract_y
_atom_site_fract_z
_atom_site_adp_type
_atom_site_U_iso_or_equiv
_atom_site_site_symmetry_multiplicity
_atom_site_occupancy
_atom_site_calc_flag
O1w O 0.7453(17) 0.2848(13) 0.7196(13) Uiso 0.053(2) 2 1 d
Cl1 Cl 0.6628(9) 0.7419(7) 1.0351(5) Uiso 0.140(7) 2 1 d
C2 C 0.6079(6) 0.6658(5) 0.9586(5) Uiso 0.053(2) 2 1 d
C3 C 0.4585(6) 0.6891(8) 0.9543(9) Uiso 0.053(2) 2 1 d
C4 C 0.4145(6) 0.6276(5) 0.8939(6) Uiso 0.053(2) 2 1 d
Cl5 Cl 0.2249(6) 0.6546(7) 0.8952(6) Uiso 0.096(5) 2 1 d
C6 C 0.5216(7) 0.5440(5) 0.8357(4) Uiso 0.053(2) 2 1 d
N7 N 0.4824(9) 0.4830(5) 0.7694(4) Uiso 0.053(2) 2 1 d
C8 C 0.4226(7) 0.5283(4) 0.6790(4) Uiso 0.053(2) 2 1 d
C9 C 0.3988(10) 0.6422(4) 0.6369(5) Uiso 0.053(2) 2 1 d
C10 C 0.454(3) 0.7216(8) 0.6720(14) Uiso 0.053(2) 2 1 d
N11 N 0.444(3) 0.8264(17) 0.7065(17) Uiso 0.053(2) 2 1 d
C12 C 0.3233(19) 0.6838(5) 0.5491(10) Uiso 0.053(2) 2 1 d
N13 N 0.2732(13) 0.6223(5) 0.5013(8) Uiso 0.053(2) 2 1 d
C14 C 0.2997(6) 0.5096(5) 0.5388(5) Uiso 0.053(2) 2 1 d
C15 C 0.3748(6) 0.4579(4) 0.6255(4) Uiso 0.053(2) 2 1 d
C16 C 0.3931(10) 0.3411(5) 0.6588(6) Uiso 0.053(2) 2 1 d
C17 C 0.3321(7) 0.2801(5) 0.6123(4) Uiso 0.053(2) 2 1 d
O18 O 0.3272(11) 0.1723(5) 0.6458(7) Uiso 0.053(2) 2 1 d
C19 C 0.4588(12) 0.0925(7) 0.679(2) Uiso 0.053(2) 2 1 d
C20 C 0.2598(6) 0.3320(5) 0.5229(5) Uiso 0.053(2) 2 1 d
C21 C 0.2416(12) 0.4441(6) 0.4901(8) Uiso 0.053(2) 2 1 d
O22 O 0.2213(12) 0.2599(5) 0.4740(8) Uiso 0.053(2) 2 1 d
C23 C 0.0933(8) 0.3072(8) 0.4238(10) Uiso 0.053(2) 2 1 d
C33 C 0.6721(6) 0.5238(8) 0.8389(8) Uiso 0.053(2) 2 1 d
C34 C 0.7169(5) 0.5837(5) 0.9005(6) Uiso 0.053(2) 2 1 d
O35 O 0.8604(6) 0.5669(10) 0.9107(12) Uiso 0.053(2) 2 1 d
C36 C 0.9744(6) 0.4854(18) 0.8494(15) Uiso 0.053(2) 2 1 d
C24 C 0.1261(17) 0.2525(8) 0.3206(6) Uiso 0.053(2) 2 1 d
H1c3 H 0.385045 0.747728 0.992933 Uiso 0.0632 2 1 d
H1c12 H 0.307549 0.762532 0.522756 Uiso 0.0632 2 1 d
H1c16 H 0.448941 0.304249 0.714758 Uiso 0.0632 2 1 d
H1c19 H 0.535999 0.128573 0.668018 Uiso 0.0632 2 1 d
H2c19 H 0.436832 0.066474 0.752236 Uiso 0.0632 2 1 d
H3c19 H 0.491914 0.028863 0.637297 Uiso 0.0632 2 1 d
H1c21 H 0.188099 0.479356 0.432564 Uiso 0.0632 2 1 d
H1c23 H 0.075572 0.387916 0.408015 Uiso 0.0632 2 1 d
H2c23 H 0.008637 0.289973 0.469229 Uiso 0.0632 2 1 d
H1c33 H 0.746271 0.46757 0.797842 Uiso 0.0632 2 1 d
H1c36 H 0.934986 0.427489 0.838004 Uiso 0.0632 2 1 d
H2c36 H 1.007525 0.522683 0.782231 Uiso 0.0632 2 1 d
H3c36 H 1.057127 0.451392 0.886632 Uiso 0.0632 2 1 d
C30 C 0.0102(17) -0.1805(7) 0.1430(8) Uiso 0.053(2) 2 1 d
N29 N 0.0627(12) -0.1148(6) 0.2008(6) Uiso 0.053(2) 2 1 d
C31 C 0.1276(10) -0.0353(8) 0.1281(5) Uiso 0.053(2) 2 1 d
C32 C 0.1861(8) 0.0291(9) 0.1900(6) Uiso 0.053(2) 2 1 d
N26 N 0.0654(9) 0.0918(5) 0.2666(5) Uiso 0.053(2) 2 1 d
C25 C 0.1175(14) 0.1323(5) 0.3478(6) Uiso 0.053(2) 2 1 d
C27 C -0.0073(11) 0.0161(8) 0.3339(5) Uiso 0.053(2) 2 1 d
C28 C -0.0638(11) -0.0456(9) 0.2702(7) Uiso 0.053(2) 2 1 d
H1c30 H -0.041224 -0.130978 0.089187 Uiso 0.0632 2 1 d
H2c30 H 0.094042 -0.23809 0.110592 Uiso 0.0632 2 1 d
H3c30 H -0.056781 -0.215947 0.191192 Uiso 0.0632 2 1 d
H1c31 H 0.052634 0.017482 0.090867 Uiso 0.0632 2 1 d
H2c31 H 0.208443 -0.076373 0.078203 Uiso 0.0632 2 1 d
H1c32 H 0.262085 -0.023652 0.226424 Uiso 0.0632 2 1 d
H2c32 H 0.229827 0.081269 0.141864 Uiso 0.0632 2 1 d
H1c27 H -0.089485 0.058618 0.382037 Uiso 0.0632 2 1 d
H2c27 H 0.061675 -0.037967 0.375042 Uiso 0.0632 2 1 d
H1c28 H -0.115076 -0.094052 0.316993 Uiso 0.0632 2 1 d
H2c28 H -0.131133 0.008543 0.227856 Uiso 0.0632 2 1 d
H1c25 H 0.052924 0.126873 0.414689 Uiso 0.0632 2 1 d
H2c25 H 0.213779 0.081958 0.359102 Uiso 0.0632 2 1 d
H1c24 H 0.052744 0.294957 0.277218 Uiso 0.0632 2 1 d
H2c24 H 0.224685 0.251175 0.284158 Uiso 0.0632 2 1 d

loop_
_atom_type_symbol
_atom_type_scat_dispersion_real
_atom_type_scat_dispersion_imag
_atom_type_scat_source
C 0.0181 0.0091 'International Tables Vol C tables 4.2.6.8 and 6.1.1.1'
H 0.0000 0.0000 'International Tables Vol C tables 4.2.6.8 and 6.1.1.1'
Cl 0.3639 0.7018 'International Tables Vol C tables 4.2.6.8 and 6.1.1.1'
N 0.0311 0.0180 'International Tables Vol C tables 4.2.6.8 and 6.1.1.1'
O 0.0492 0.0322 'International Tables Vol C tables 4.2.6.8 and 6.1.1.1'

loop_
_geom_angle_atom_site_label_1
_geom_angle_atom_site_label_2
_geom_angle_atom_site_label_3
_geom_angle
C3 C2 C34 121.1(8)
C2 C3 C4 119.9(7)
C2 C3 H1c3 120.04
C4 C3 H1c3 120.04
C3 C4 C6 120.1(5)
C4 C6 N7 122.0(6)
C4 C6 C33 119.1(7)
N7 C6 C33 118.8(6)
Cl5 N7 C6 63.3(3)
Cl5 N7 C8 89.7(4)
C6 N7 C8 125.6(5)
N7 C8 C9 123.9(7)
N7 C8 C15 119.2(5)
C9 C8 C15 116.8(5)
C8 C9 C10 124.7(9)
C8 C9 C12 119.8(8)
C10 C9 C12 115.4(8)
C9 C10 N11 156(2)
C9 C12 N13 124.6(7)
C9 C12 H1c12 117.7
N13 C12 H1c12 117.69
C12 N13 C14 116.7(9)
N13 C14 C15 123.9(8)
N13 C14 C21 116.9(7)
C15 C14 C21 119.1(6)
C8 C15 C14 118.1(5)
C8 C15 C16 122.9(6)
C14 C15 C16 119.0(7)
C15 C16 C17 120.8(7)
C15 C16 H1c16 119.58
C17 C16 H1c16 119.58
C16 C17 O18 125.7(7)
C16 C17 C20 119.7(5)
O18 C17 C20 114.5(7)
C17 O18 C19 117.0(10)
O18 C19 H1c19 109.47
O18 C19 H2c19 109.47
O18 C19 H3c19 109.47
H1c19 C19 H2c19 109.47
H1c19 C19 H3c19 109.47
H2c19 C19 H3c19 109.47
C17 C20 C21 119.8(8)
C17 C20 O22 114.9(6)
C21 C20 O22 125.2(8)
C14 C21 C20 121.3(8)
C14 C21 H1c21 119.36
C20 C21 H1c21 119.36
C20 O22 C23 116.8(6)
O22 C23 C24 107.7(8)
O22 C23 H1c23 109.47
O22 C23 H2c23 109.47
C24 C23 H1c23 109.47
C24 C23 H2c23 109.47
H1c23 C23 H2c23 111.19
C6 C33 C34 121.1(7)
C6 C33 H1c33 119.44
C34 C33 H1c33 119.43
C2 C34 C33 118.6(5)
C2 C34 O35 116.5(9)
C33 C34 O35 124.9(8)
C34 O35 C36 117.4(13)
O35 C36 H1c36 109.47
O35 C36 H2c36 109.47
O35 C36 H3c36 109.47
H1c36 C36 H2c36 109.47
H1c36 C36 H3c36 109.47
H2c36 C36 H3c36 109.47
C23 C24 C25 108.4(7)
C23 C24 H1c24 109.47
C23 C24 H2c24 109.47
C25 C24 H1c24 109.47
C25 C24 H2c24 109.47
H1c24 C24 H2c24 110.54
N29 C30 H1c30 109.47
N29 C30 H2c30 109.47
N29 C30 H3c30 109.47
H1c30 C30 H2c30 109.47
H1c30 C30 H3c30 109.47
H2c30 C30 H3c30 109.47
C30 N29 C31 110.5(8)
C30 N29 C28 109.8(10)
C31 N29 C28 106.1(7)
N29 C31 C32 109.4(7)
N29 C31 H1c31 109.47
N29 C31 H2c31 109.47
C32 C31 H1c31 109.47
C32 C31 H2c31 109.47
H1c31 C31 H2c31 109.55
C31 C32 N26 110.5(7)
C31 C32 H1c32 109.47
C31 C32 H2c32 109.47
N26 C32 H1c32 109.47
N26 C32 H2c32 109.47
H1c32 C32 H2c32 108.43
C32 N26 C25 113.8(8)
C32 N26 C27 110.0(7)
C25 N26 C27 98.9(6)
C24 C25 N26 113.7(7)
C24 C25 H1c25 109.47
C24 C25 H2c25 109.47
N26 C25 H1c25 109.47
N26 C25 H2c25 109.47
H1c25 C25 H2c25 104.87
N26 C27 C28 110.9(6)
N26 C27 H1c27 109.47
N26 C27 H2c27 109.47
C28 C27 H1c27 109.47
C28 C27 H2c27 109.47
H1c27 C27 H2c27 108.03
N29 C28 C27 109.3(9)
N29 C28 H1c28 109.47
N29 C28 H2c28 109.47
C27 C28 H1c28 109.47
C27 C28 H2c28 109.47
H1c28 C28 H2c28 109.69

loop_
_geom_bond_atom_site_label_1
_geom_bond_atom_site_label_2
_geom_bond_distance
C2 C3 1.378(8)
C2 C34 1.392(8)
C3 C4 1.387(14)
C3 H1c3 0.96
C4 C6 1.397(8)
Cl5 N7 3.061(9)
C6 N7 1.412(10)
C6 C33 1.391(9)
N7 C8 1.372(8)
C8 C9 1.400(7)
C8 C15 1.433(10)
C9 C10 1.43(2)
C9 C12 1.415(17)
C10 N11 1.42(3)
C12 N13 1.312(19)
C12 H1c12 0.96
N13 C14 1.370(8)
C14 C15 1.416(8)
C14 C21 1.411(13)
C15 C16 1.415(8)
C16 C17 1.369(12)
C16 H1c16 0.96
C17 O18 1.357(9)
C17 C20 1.431(9)
O18 C19 1.429(16)
C19 H1c19 0.96
C19 H2c19 0.96
C19 H3c19 0.96
C20 C21 1.359(9)
C20 O22 1.359(13)
C21 H1c21 0.96
O22 C23 1.422(15)
C23 C24 1.529(16)
C23 H1c23 0.9599
C23 H2c23 0.96
C33 C34 1.389(14)
C33 H1c33 0.96
C34 O35 1.355(10)
O35 C36 1.43(2)
C36 H1c36 0.9599
C36 H2c36 0.96
C36 H3c36 0.96
C24 C25 1.508(14)
C24 H1c24 0.96
C24 H2c24 0.96
C30 N29 1.454(18)
C30 H1c30 0.96
C30 H2c30 0.96
C30 H3c30 0.96
N29 C31 1.451(12)
N29 C28 1.464(12)
C31 C32 1.515(15)
C31 H1c31 0.96
C31 H2c31 0.96
C32 N26 1.457(10)
C32 H1c32 0.96
C32 H2c32 0.96
N26 C25 1.474(14)
N26 C27 1.427(12)
C25 H1c25 0.96
C25 H2c25 0.96
C27 C28 1.496(16)
C27 H1c27 0.96
C27 H2c27 0.96
C28 H1c28 0.96
C28 H2c28 0.96

loop_
_geom_hbond_atom_site_label_D
_geom_hbond_atom_site_label_H
_geom_hbond_atom_site_label_A
_geom_hbond_site_symmetry_A
_geom_hbond_distance_DH
_geom_hbond_distance_HA
_geom_hbond_distance_DA
_geom_hbond_angle_DHA
C23 H1c23 C21 . 0.96 2.42 2.870(16) 108.59
C36 H1c36 C33 . 0.96 2.42 2.810(11) 104.22
C28 H1c28 O18 2_556 0.96 2.46 3.303(16) 147.02

loop_
_restr_distance_atom_site_label_1
_restr_distance_atom_site_label_2
_restr_distance_target
_restr_distance_target_weight_param
C2 Cl1 1.735 0.001
C3 C2 1.378 0.001
C34 C2 1.391 0.001
C4 C3 1.386 0.001
C33 C34 1.388 0.001
O35 C34 1.355 0.001
Cl5 C4 1.737 0.001
C6 C4 1.396 0.001
C6 C33 1.391 0.001
C36 O35 1.428 0.001
N7 C6 1.411 0.001
C8 N7 1.37 0.001
C9 C8 1.4 0.001
C15 C8 1.433 0.001
C10 C9 1.433 0.001
C12 C9 1.414 0.001
C14 C15 1.415 0.001
C16 C15 1.415 0.001
N13 C12 1.312 0.001
N13 C14 1.37 0.001
C21 C14 1.41 0.001
C17 C16 1.37 0.001
C20 C21 1.359 0.001
C20 C17 1.431 0.001
O18 C17 1.357 0.001
O22 C20 1.358 0.001
C19 O18 1.429 0.001
C23 O22 1.422 0.001
C24 C23 1.528 0.001
C25 C24 1.507 0.001
N26 C25 1.473 0.001
C27 N26 1.428 0.001
C32 N26 1.458 0.001
C28 C27 1.495 0.001
C31 C32 1.515 0.001
N29 C28 1.462 0.001
N29 C31 1.449 0.001
C30 N29 1.454 0.001

loop_
_restr_angle_atom_site_label_1
_restr_angle_atom_site_label_2
_restr_angle_atom_site_label_3
_restr_angle_target
_restr_angle_target_weight_param
C3 C2 Cl1 119.894 0.01
C34 C2 Cl1 118.997 0.01
C34 C2 C3 121.109 0.01
C4 C3 C2 119.927 0.01
C33 C34 C2 118.625 0.01
O35 C34 C2 116.479 0.01
Cl5 C4 C3 118.637 0.01
C6 C4 C3 120.092 0.01
O35 C34 C33 124.894 0.01
C6 C33 C34 121.135 0.01
C36 O35 C34 117.358 0.01
C6 C4 Cl5 121.256 0.01
C33 C6 C4 119.101 0.01
N7 C6 C4 121.991 0.01
N7 C6 C33 118.799 0.01
C8 N7 C6 125.646 0.01
C9 C8 N7 123.913 0.01
C15 C8 N7 119.257 0.01
C15 C8 C9 116.828 0.01
C10 C9 C8 124.719 0.01
C12 C9 C8 119.769 0.01
C14 C15 C8 118.13 0.01
C16 C15 C8 122.879 0.01
C12 C9 C10 115.424 0.01
N13 C12 C9 124.616 0.01
C16 C15 C14 118.989 0.01
N13 C14 C15 123.903 0.01
C21 C14 C15 119.136 0.01
C17 C16 C15 120.87 0.01
C14 N13 C12 116.729 0.01
C21 C14 N13 116.923 0.01
C20 C21 C14 121.293 0.01
C20 C17 C16 119.768 0.01
O18 C17 C16 125.739 0.01
C17 C20 C21 119.877 0.01
O22 C20 C21 125.2 0.01
O18 C17 C20 114.492 0.01
O22 C20 C17 114.923 0.01
C19 O18 C17 116.996 0.01
C23 O22 C20 116.781 0.01
C24 C23 O22 107.692 0.01
C25 C24 C23 108.383 0.01
N26 C25 C24 113.709 0.01
C27 N26 C25 98.905 0.01
C32 N26 C25 113.774 0.01
C32 N26 C27 110.013 0.01
C28 C27 N26 110.875 0.01
C31 C32 N26 110.496 0.01
N29 C28 C27 109.252 0.01
N29 C31 C32 109.394 0.01
C31 N29 C28 106.095 0.01
C30 N29 C28 109.774 0.01
C30 N29 C31 110.505 0.01
